data_4072850
loop_
_publ_author_name
'Carmichael, Duncan'
'Ricard, Louis'
'Seeboth, Nicolas'

_publ_section_title
;
 Planar-to-Axial Chirality Relay in Phospharuthenocenes. A Rotationally
 Hindered
 2-(2&#x2018;-Diphenylphosphinonaphth-1&#x2018;-yl)phospharuthenocene
;
_journal_issue 12
_journal_name_full Organometallics
_journal_page_first 2964
_journal_paper_doi 10.1021/om0610905
_journal_volume 26
_journal_year 2007
_chemical_formula_sum 'C46 H46 Cl6 P2 Pt Ru'
_chemical_formula_weight 1169.63
_chemical_name_systematic
; 
 ? 
;
_space_group_IT_number 14
_symmetry_cell_setting monoclinic
_symmetry_space_group_name_Hall '-P 2yn'
_symmetry_space_group_name_H-M 'P 1 21/n 1'
_atom_sites_solution_hydrogens geom
_atom_sites_solution_primary direct
_atom_sites_solution_secondary difmap
_audit_creation_method SHELXL-97
_cell_angle_alpha 90.00
_cell_angle_beta 98.4060(10)
_cell_angle_gamma 90.00
_cell_formula_units_Z 4
_cell_length_a 11.3150(10)
_cell_length_b 20.5710(10)
_cell_length_c 19.3760(10)
_cell_measurement_reflns_used 10803
_cell_measurement_temperature 150.0(1)
_cell_measurement_theta_max 30.034
_cell_measurement_theta_min 0.998
_cell_volume 4461.5(5)
_computing_structure_refinement 'SHELXL-97 (Sheldrick, 1997)'
_computing_structure_solution 'SHELXS-97 (Sheldrick, 1990)'
_diffrn_ambient_temperature 150.0(1)
_diffrn_measured_fraction_theta_full 0.997
_diffrn_measured_fraction_theta_max 0.997
_diffrn_measurement_device_type KappaCCD
_diffrn_measurement_method 'phi and omega scans'
_diffrn_radiation_monochromator graphite
_diffrn_radiation_source 'fine-focus sealed tube'
_diffrn_radiation_type MoK\a
_diffrn_radiation_wavelength 0.71069
_diffrn_reflns_av_R_equivalents 0.0356
_diffrn_reflns_av_sigmaI/netI 0.0661
_diffrn_reflns_limit_h_max 15
_diffrn_reflns_limit_h_min -15
_diffrn_reflns_limit_k_max 28
_diffrn_reflns_limit_k_min -23
_diffrn_reflns_limit_l_max 27
_diffrn_reflns_limit_l_min -27
_diffrn_reflns_number 21688
_diffrn_reflns_theta_full 30.02
_diffrn_reflns_theta_max 30.02
_diffrn_reflns_theta_min 2.79
_exptl_absorpt_coefficient_mu 3.935
_exptl_absorpt_correction_T_max 0.8276
_exptl_absorpt_correction_T_min 0.4781
_exptl_absorpt_correction_type multi-scan
_exptl_crystal_colour yellow
_exptl_crystal_density_diffrn 1.741
_exptl_crystal_density_method 'not measured'
_exptl_crystal_description plate
_exptl_crystal_F_000 2304
_exptl_crystal_size_max 0.22
_exptl_crystal_size_mid 0.18
_exptl_crystal_size_min 0.05
_refine_diff_density_max 1.919
_refine_diff_density_min -2.556
_refine_diff_density_rms 0.151
_refine_ls_extinction_method none
_refine_ls_goodness_of_fit_ref 1.000
_refine_ls_hydrogen_treatment mixed
_refine_ls_matrix_type full
_refine_ls_number_parameters 512
_refine_ls_number_reflns 12988
_refine_ls_number_restraints 0
_refine_ls_restrained_S_all 1.000
_refine_ls_R_factor_all 0.0662
_refine_ls_R_factor_gt 0.0418
_refine_ls_shift/su_max 0.001
_refine_ls_shift/su_mean 0.000
_refine_ls_structure_factor_coef Fsqd
_refine_ls_weighting_details 'calc w=1/[\s^2^(Fo^2^)+(0.0546P)^2^+0.0000P] where P=(Fo^2^+2Fc^2^)/3'
_refine_ls_weighting_scheme calc
_refine_ls_wR_factor_gt 0.0991
_refine_ls_wR_factor_ref 0.1075
_reflns_number_gt 9412
_reflns_number_total 12988
_reflns_threshold_expression >2sigma(I)
_cod_data_source_file om0610905si20061130_125039.cif
_cod_data_source_block ptcl2rucps
_cod_depositor_comments
;
The following automatic conversions were performed:

'_symmetry_cell_setting' value 'Monoclinic' changed to 'monoclinic'
according to /home/saulius/struct/CIF-dictionaries/cif_core.dic
dictionary named 'cif_core.dic' version 2.4.1 from 2010-06-29.

Automatic conversion script
Id: cif_fix_values 1715 2011-07-08 13:25:40Z adriana 
;
_cod_original_sg_symbol_H-M 'P21/n     '
_cod_database_code 4072850

loop_
_symmetry_equiv_pos_as_xyz
'x, y, z'
'-x+1/2, y+1/2, -z+1/2'
'-x, -y, -z'
'x-1/2, -y-1/2, z-1/2'

loop_
_atom_site_label
_atom_site_type_symbol
_atom_site_fract_x
_atom_site_fract_y
_atom_site_fract_z
_atom_site_U_iso_or_equiv
_atom_site_adp_type
_atom_site_occupancy
_atom_site_symmetry_multiplicity
_atom_site_calc_flag
_atom_site_refinement_flags
Pt1 Pt 0.505315(14) 0.203022(7) 0.160046(8) 0.02519(6) Uani 1 1 d .
Ru2 Ru 0.37624(3) 0.165648(14) 0.360895(16) 0.02166(8) Uani 1 1 d .
Cl1 Cl 0.32581(10) 0.26219(6) 0.13249(6) 0.0395(3) Uani 1 1 d .
Cl2 Cl 0.54361(12) 0.22225(6) 0.04734(6) 0.0436(3) Uani 1 1 d .
Cl3 Cl 0.37761(16) 0.07133(10) -0.00715(11) 0.0877(6) Uani 1 1 d .
Cl4 Cl 0.29359(18) 0.05833(10) 0.12849(10) 0.0865(5) Uani 1 1 d .
Cl5 Cl 0.8241(2) -0.08961(12) 0.33218(11) 0.1026(7) Uani 1 1 d .
Cl6 Cl 1.02256(18) -0.05749(9) 0.43792(10) 0.0861(6) Uani 1 1 d .
P1 P 0.47717(9) 0.18755(5) 0.26896(5) 0.0224(2) Uani 1 1 d .
P2 P 0.66290(9) 0.13781(5) 0.19120(6) 0.0242(2) Uani 1 1 d .
C1 C 0.5185(3) 0.23742(18) 0.34288(19) 0.0225(8) Uani 1 1 d .
C2 C 0.5607(4) 0.19804(18) 0.4015(2) 0.0253(8) Uani 1 1 d .
C3 C 0.5672(3) 0.12923(18) 0.3860(2) 0.0238(8) Uani 1 1 d .
C4 C 0.5292(4) 0.11590(17) 0.3134(2) 0.0234(8) Uani 1 1 d .
C5 C 0.5454(3) 0.05473(17) 0.2739(2) 0.0242(8) Uani 1 1 d .
C6 C 0.6090(4) 0.05893(17) 0.2182(2) 0.0262(8) Uani 1 1 d .
C7 C 0.6330(4) 0.0025(2) 0.1810(3) 0.0378(11) Uani 1 1 d .
H7 H 0.6765 0.0060 0.1428 0.045 Uiso 1 1 calc R
C8 C 0.5943(5) -0.0570(2) 0.1995(3) 0.0430(12) Uani 1 1 d .
H8 H 0.6128 -0.0944 0.1744 0.052 Uiso 1 1 calc R
C9 C 0.5281(4) -0.06392(19) 0.2546(2) 0.0339(10) Uani 1 1 d .
C10 C 0.4879(4) -0.1255(2) 0.2753(3) 0.0395(11) Uani 1 1 d .
H10 H 0.5078 -0.1634 0.2514 0.047 Uiso 1 1 calc R
C11 C 0.4227(4) -0.1316(2) 0.3274(2) 0.0386(11) Uani 1 1 d .
H11 H 0.3963 -0.1733 0.3398 0.046 Uiso 1 1 calc R
C12 C 0.3936(4) -0.0755(2) 0.3637(2) 0.0344(10) Uani 1 1 d .
H12 H 0.3458 -0.0796 0.3999 0.041 Uiso 1 1 calc R
C13 C 0.4333(4) -0.0154(2) 0.3475(2) 0.0315(9) Uani 1 1 d .
H13 H 0.4137 0.0215 0.3731 0.038 Uiso 1 1 calc R
C14 C 0.5029(4) -0.00738(18) 0.2933(2) 0.0268(9) Uani 1 1 d .
C15 C 0.5084(4) 0.30947(19) 0.3400(2) 0.0280(9) Uani 1 1 d .
C16 C 0.4137(4) 0.33908(19) 0.2978(2) 0.0320(10) Uani 1 1 d .
H16 H 0.3540 0.3130 0.2716 0.038 Uiso 1 1 calc R
C17 C 0.4055(5) 0.4064(2) 0.2935(3) 0.0438(12) Uani 1 1 d .
H17 H 0.3394 0.4259 0.2650 0.053 Uiso 1 1 calc R
C18 C 0.4918(5) 0.4452(2) 0.3298(3) 0.0456(14) Uani 1 1 d .
H18 H 0.4857 0.4911 0.3266 0.055 Uiso 1 1 calc R
C19 C 0.5879(5) 0.4167(2) 0.3713(3) 0.0396(11) Uani 1 1 d .
H19 H 0.6481 0.4433 0.3962 0.047 Uiso 1 1 calc R
C20 C 0.5972(4) 0.3489(2) 0.3768(2) 0.0338(10) Uani 1 1 d .
H20 H 0.6635 0.3298 0.4053 0.041 Uiso 1 1 calc R
C21 C 0.6020(4) 0.2226(2) 0.4742(2) 0.0312(9) Uani 1 1 d .
H21A H 0.6887 0.2290 0.4807 0.047 Uiso 1 1 calc R
H21B H 0.5816 0.1907 0.5082 0.047 Uiso 1 1 calc R
H21C H 0.5625 0.2640 0.4811 0.047 Uiso 1 1 calc R
C22 C 0.6238(4) 0.0809(2) 0.4376(2) 0.0320(9) Uani 1 1 d .
H22A H 0.5696 0.0713 0.4714 0.048 Uiso 1 1 calc R
H22B H 0.6987 0.0987 0.4621 0.048 Uiso 1 1 calc R
H22C H 0.6404 0.0408 0.4134 0.048 Uiso 1 1 calc R
C23 C 0.7645(4) 0.16392(18) 0.2674(2) 0.0260(8) Uani 1 1 d .
C24 C 0.7783(4) 0.2287(2) 0.2852(3) 0.0360(10) Uani 1 1 d .
H24 H 0.7375 0.2611 0.2559 0.043 Uiso 1 1 calc R
C25 C 0.8523(4) 0.2467(2) 0.3466(3) 0.0426(12) Uani 1 1 d .
H25 H 0.8616 0.2913 0.3590 0.051 Uiso 1 1 calc R
C26 C 0.9120(4) 0.1995(3) 0.3894(3) 0.0451(13) Uani 1 1 d .
H26 H 0.9609 0.2119 0.4314 0.054 Uiso 1 1 calc R
C27 C 0.9010(4) 0.1348(2) 0.3713(3) 0.0407(11) Uani 1 1 d .
H27 H 0.9428 0.1026 0.4004 0.049 Uiso 1 1 calc R
C28 C 0.8280(4) 0.1170(2) 0.3100(2) 0.0324(10) Uani 1 1 d .
H28 H 0.8213 0.0725 0.2970 0.039 Uiso 1 1 calc R
C29 C 0.7569(4) 0.12005(19) 0.1247(2) 0.0306(9) Uani 1 1 d .
C30 C 0.7091(4) 0.0949(2) 0.0609(2) 0.0362(10) Uani 1 1 d .
H30 H 0.6255 0.0876 0.0502 0.043 Uiso 1 1 calc R
C31 C 0.7835(5) 0.0803(2) 0.0124(3) 0.0461(13) Uani 1 1 d .
H31 H 0.7501 0.0620 -0.0312 0.055 Uiso 1 1 calc R
C32 C 0.9039(5) 0.0916(2) 0.0254(3) 0.0517(15) Uani 1 1 d .
H32 H 0.9536 0.0808 -0.0084 0.062 Uiso 1 1 calc R
C33 C 0.9520(5) 0.1188(3) 0.0882(3) 0.0558(15) Uani 1 1 d .
H33 H 1.0351 0.1280 0.0973 0.067 Uiso 1 1 calc R
C34 C 0.8793(4) 0.1329(2) 0.1386(3) 0.0424(12) Uani 1 1 d .
H34 H 0.9129 0.1511 0.1822 0.051 Uiso 1 1 calc R
C35 C 0.1839(4) 0.1809(2) 0.3324(2) 0.0279(9) Uani 1 1 d .
C36 C 0.2041(4) 0.11489(19) 0.3543(2) 0.0290(9) Uani 1 1 d .
C37 C 0.2597(4) 0.11517(19) 0.4255(2) 0.0284(9) Uani 1 1 d .
C38 C 0.2739(4) 0.1810(2) 0.4482(2) 0.0279(9) Uani 1 1 d .
C39 C 0.2262(4) 0.22180(19) 0.3907(2) 0.0269(9) Uani 1 1 d .
C40 C 0.1249(4) 0.2027(2) 0.2631(2) 0.0351(10) Uani 1 1 d .
H40A H 0.1387 0.1706 0.2277 0.053 Uiso 1 1 calc R
H40B H 0.1580 0.2448 0.2518 0.053 Uiso 1 1 calc R
H40C H 0.0388 0.2072 0.2638 0.053 Uiso 1 1 calc R
C41 C 0.1599(4) 0.05702(19) 0.3097(3) 0.0363(10) Uani 1 1 d .
H41A H 0.0728 0.0542 0.3061 0.055 Uiso 1 1 calc R
H41B H 0.1961 0.0172 0.3310 0.055 Uiso 1 1 calc R
H41C H 0.1822 0.0622 0.2630 0.055 Uiso 1 1 calc R
C42 C 0.2843(4) 0.0581(2) 0.4735(2) 0.0384(11) Uani 1 1 d .
H42A H 0.3665 0.0607 0.4978 0.058 Uiso 1 1 calc R
H42B H 0.2739 0.0178 0.4464 0.058 Uiso 1 1 calc R
H42C H 0.2287 0.0587 0.5078 0.058 Uiso 1 1 calc R
C43 C 0.3202(5) 0.2032(2) 0.5206(2) 0.0400(11) Uani 1 1 d .
H43A H 0.2543 0.2051 0.5482 0.060 Uiso 1 1 calc R
H43B H 0.3558 0.2465 0.5188 0.060 Uiso 1 1 calc R
H43C H 0.3809 0.1726 0.5423 0.060 Uiso 1 1 calc R
C44 C 0.2113(5) 0.29385(19) 0.3941(3) 0.0396(11) Uani 1 1 d .
H44A H 0.1940 0.3115 0.3467 0.059 Uiso 1 1 calc R
H44B H 0.2851 0.3133 0.4181 0.059 Uiso 1 1 calc R
H44C H 0.1451 0.3040 0.4198 0.059 Uiso 1 1 calc R
C45 C 0.2813(6) 0.1014(3) 0.0491(3) 0.0683(17) Uani 1 1 d .
H45A H 0.1979 0.0987 0.0254 0.082 Uiso 1 1 calc R
H45B H 0.2999 0.1478 0.0591 0.082 Uiso 1 1 calc R
C46 C 0.9622(6) -0.1139(3) 0.3745(4) 0.0661(17) Uani 1 1 d .
H46A H 1.0176 -0.1194 0.3399 0.079 Uiso 1 1 calc R
H46B H 0.9540 -0.1566 0.3971 0.079 Uiso 1 1 calc R

loop_
_atom_site_aniso_label
_atom_site_aniso_U_11
_atom_site_aniso_U_22
_atom_site_aniso_U_33
_atom_site_aniso_U_23
_atom_site_aniso_U_13
_atom_site_aniso_U_12
Pt1 0.02436(9) 0.02837(9) 0.02340(9) 0.00231(6) 0.00536(7) 0.00263(6)
Ru2 0.02057(16) 0.02246(15) 0.02263(16) -0.00020(11) 0.00543(13) 0.00042(12)
Cl1 0.0342(6) 0.0512(6) 0.0323(6) 0.0060(5) 0.0026(5) 0.0147(5)
Cl2 0.0528(8) 0.0517(6) 0.0300(6) 0.0103(5) 0.0183(6) 0.0121(6)
Cl3 0.0544(10) 0.1104(13) 0.1002(14) -0.0438(11) 0.0176(10) -0.0175(10)
Cl4 0.0813(13) 0.1001(13) 0.0748(12) -0.0141(10) 0.0006(10) -0.0075(11)
Cl5 0.0861(15) 0.1331(17) 0.0838(14) 0.0122(12) -0.0043(12) 0.0212(13)
Cl6 0.0945(14) 0.0856(12) 0.0802(12) -0.0156(9) 0.0197(11) -0.0332(11)
P1 0.0205(5) 0.0242(5) 0.0229(5) 0.0003(4) 0.0046(4) 0.0013(4)
P2 0.0218(5) 0.0256(5) 0.0265(5) 0.0008(4) 0.0071(4) 0.0007(4)
C1 0.0195(19) 0.0226(19) 0.025(2) -0.0005(15) 0.0031(16) -0.0027(15)
C2 0.023(2) 0.029(2) 0.023(2) -0.0044(15) 0.0029(17) -0.0021(16)
C3 0.0196(19) 0.0284(19) 0.023(2) 0.0009(15) 0.0028(16) -0.0015(16)
C4 0.0222(19) 0.0244(18) 0.024(2) 0.0008(15) 0.0060(17) -0.0003(15)
C5 0.0200(19) 0.0226(18) 0.030(2) 0.0003(15) 0.0021(17) 0.0012(15)
C6 0.026(2) 0.0228(18) 0.030(2) 0.0014(16) 0.0052(18) 0.0027(16)
C7 0.040(3) 0.035(2) 0.042(3) -0.0068(19) 0.021(2) -0.005(2)
C8 0.060(3) 0.028(2) 0.046(3) -0.0084(19) 0.025(3) -0.007(2)
C9 0.037(2) 0.029(2) 0.039(3) -0.0009(18) 0.014(2) -0.0015(19)
C10 0.049(3) 0.027(2) 0.047(3) -0.0069(19) 0.018(2) -0.006(2)
C11 0.043(3) 0.033(2) 0.042(3) 0.0009(19) 0.010(2) -0.011(2)
C12 0.039(3) 0.031(2) 0.036(2) 0.0018(18) 0.015(2) -0.0038(19)
C13 0.030(2) 0.032(2) 0.034(2) 0.0020(18) 0.0096(19) 0.0002(18)
C14 0.028(2) 0.0267(19) 0.026(2) 0.0027(16) 0.0056(18) 0.0020(17)
C15 0.032(2) 0.0239(19) 0.030(2) -0.0037(16) 0.013(2) -0.0022(17)
C16 0.038(3) 0.025(2) 0.031(2) 0.0024(17) 0.002(2) 0.0024(18)
C17 0.056(3) 0.030(2) 0.045(3) 0.011(2) 0.008(3) 0.007(2)
C18 0.072(4) 0.018(2) 0.048(3) 0.0030(19) 0.014(3) 0.001(2)
C19 0.049(3) 0.030(2) 0.044(3) -0.007(2) 0.018(2) -0.012(2)
C20 0.036(2) 0.033(2) 0.035(2) -0.0029(18) 0.012(2) -0.0065(19)
C21 0.034(2) 0.033(2) 0.025(2) -0.0023(17) -0.0021(19) -0.0046(19)
C22 0.034(2) 0.033(2) 0.029(2) 0.0025(17) 0.0033(19) 0.0067(18)
C23 0.0186(19) 0.029(2) 0.031(2) 0.0014(16) 0.0073(17) -0.0021(16)
C24 0.028(2) 0.033(2) 0.049(3) 0.000(2) 0.014(2) -0.0017(19)
C25 0.032(2) 0.044(3) 0.054(3) -0.017(2) 0.011(2) -0.015(2)
C26 0.027(2) 0.077(4) 0.031(3) -0.011(2) 0.004(2) -0.011(2)
C27 0.028(2) 0.057(3) 0.038(3) 0.009(2) 0.007(2) -0.001(2)
C28 0.025(2) 0.037(2) 0.035(2) 0.0013(19) 0.0028(19) -0.0042(18)
C29 0.029(2) 0.029(2) 0.037(2) 0.0015(17) 0.014(2) 0.0051(17)
C30 0.036(3) 0.035(2) 0.040(3) 0.0003(19) 0.015(2) 0.000(2)
C31 0.068(4) 0.037(2) 0.036(3) 0.004(2) 0.020(3) 0.011(3)
C32 0.063(4) 0.054(3) 0.046(3) 0.014(2) 0.032(3) 0.021(3)
C33 0.036(3) 0.084(4) 0.052(4) 0.016(3) 0.023(3) 0.015(3)
C34 0.033(3) 0.057(3) 0.040(3) 0.005(2) 0.015(2) 0.007(2)
C35 0.0185(19) 0.034(2) 0.033(2) 0.0029(18) 0.0080(18) 0.0005(17)
C36 0.0209(19) 0.028(2) 0.040(3) -0.0014(17) 0.0127(19) -0.0030(16)
C37 0.025(2) 0.030(2) 0.033(2) 0.0056(17) 0.0127(19) 0.0017(17)
C38 0.025(2) 0.034(2) 0.026(2) -0.0030(17) 0.0086(18) 0.0004(18)
C39 0.022(2) 0.0285(19) 0.033(2) -0.0004(17) 0.0140(18) 0.0042(16)
C40 0.025(2) 0.047(3) 0.033(2) 0.0012(19) 0.0014(19) 0.0046(19)
C41 0.031(2) 0.029(2) 0.050(3) -0.0096(19) 0.011(2) -0.0073(19)
C42 0.041(3) 0.038(2) 0.040(3) 0.007(2) 0.018(2) 0.003(2)
C43 0.042(3) 0.057(3) 0.023(2) -0.0050(19) 0.008(2) 0.001(2)
C44 0.039(3) 0.035(2) 0.049(3) -0.003(2) 0.020(2) 0.006(2)
C45 0.057(4) 0.085(4) 0.059(4) -0.020(3) -0.006(3) 0.006(3)
C46 0.073(4) 0.049(3) 0.077(5) -0.015(3) 0.015(4) -0.002(3)

loop_
_atom_type_symbol
_atom_type_description
_atom_type_scat_dispersion_real
_atom_type_scat_dispersion_imag
_atom_type_scat_source
C C 0.0033 0.0016 'International Tables Vol C Tables 4.2.6.8 and 6.1.1.4'
H H 0.0000 0.0000 'International Tables Vol C Tables 4.2.6.8 and 6.1.1.4'
P P 0.1023 0.0942 'International Tables Vol C Tables 4.2.6.8 and 6.1.1.4'
Cl Cl 0.1484 0.1585 'International Tables Vol C Tables 4.2.6.8 and 6.1.1.4'
Ru Ru -1.2594 0.8363 'International Tables Vol C Tables 4.2.6.8 and 6.1.1.4'
Pt Pt -1.7033 8.3905 'International Tables Vol C Tables 4.2.6.8 and 6.1.1.4'

loop_
_geom_angle_atom_site_label_1
_geom_angle_atom_site_label_2
_geom_angle_atom_site_label_3
_geom_angle
P1 Pt1 P2 82.90(4)
P1 Pt1 Cl2 177.12(4)
P2 Pt1 Cl2 96.01(4)
P1 Pt1 Cl1 92.93(4)
P2 Pt1 Cl1 173.28(4)
Cl2 Pt1 Cl1 88.40(4)
C35 Ru2 C36 38.08(15)
C35 Ru2 C39 38.15(16)
C36 Ru2 C39 63.47(15)
C35 Ru2 C37 63.61(15)
C36 Ru2 C37 37.91(16)
C39 Ru2 C37 63.25(14)
C35 Ru2 C38 63.85(16)
C36 Ru2 C38 63.45(16)
C39 Ru2 C38 38.03(16)
C37 Ru2 C38 37.70(15)
C35 Ru2 C2 153.42(15)
C36 Ru2 C2 160.36(16)
C39 Ru2 C2 118.08(15)
C37 Ru2 C2 123.29(16)
C38 Ru2 C2 104.87(15)
C35 Ru2 C1 125.10(15)
C36 Ru2 C1 162.09(15)
C39 Ru2 C1 107.07(14)
C37 Ru2 C1 153.90(15)
C38 Ru2 C1 119.51(15)
C2 Ru2 C1 37.01(14)
C35 Ru2 C3 168.87(14)
C36 Ru2 C3 131.54(14)
C39 Ru2 C3 149.73(15)
C37 Ru2 C3 110.61(14)
C38 Ru2 C3 118.16(15)
C2 Ru2 C3 37.65(14)
C1 Ru2 C3 64.50(14)
C35 Ru2 P1 111.42(11)
C36 Ru2 P1 125.80(12)
C39 Ru2 P1 126.23(11)
C37 Ru2 P1 159.81(11)
C38 Ru2 P1 160.41(11)
C2 Ru2 P1 70.60(11)
C1 Ru2 P1 45.77(10)
C3 Ru2 P1 70.46(10)
C35 Ru2 C4 137.49(15)
C36 Ru2 C4 118.35(14)
C39 Ru2 C4 170.98(14)
C37 Ru2 C4 124.14(14)
C38 Ru2 C4 150.96(15)
C2 Ru2 C4 63.57(14)
C1 Ru2 C4 68.56(13)
C3 Ru2 C4 36.48(14)
P1 Ru2 C4 44.99(9)
C4 P1 C1 93.39(18)
C4 P1 Pt1 120.26(13)
C1 P1 Pt1 129.33(13)
C4 P1 Ru2 68.02(13)
C1 P1 Ru2 65.69(12)
Pt1 P1 Ru2 158.32(5)
C23 P2 C29 105.6(2)
C23 P2 C6 103.10(18)
C29 P2 C6 106.07(18)
C23 P2 Pt1 115.23(13)
C29 P2 Pt1 116.92(14)
C6 P2 Pt1 108.75(13)
C2 C1 C15 127.8(3)
C2 C1 P1 109.6(3)
C15 C1 P1 122.6(3)
C2 C1 Ru2 70.5(2)
C15 C1 Ru2 127.4(3)
P1 C1 Ru2 68.54(13)
C1 C2 C3 114.4(3)
C1 C2 C21 125.4(3)
C3 C2 C21 120.2(4)
C1 C2 Ru2 72.5(2)
C3 C2 Ru2 73.0(2)
C21 C2 Ru2 125.4(3)
C4 C3 C2 111.8(3)
C4 C3 C22 124.7(3)
C2 C3 C22 122.9(4)
C4 C3 Ru2 73.4(2)
C2 C3 Ru2 69.3(2)
C22 C3 Ru2 131.8(3)
C3 C4 C5 128.3(3)
C3 C4 P1 110.5(3)
C5 C4 P1 120.6(3)
C3 C4 Ru2 70.2(2)
C5 C4 Ru2 136.8(3)
P1 C4 Ru2 66.99(13)
C6 C5 C14 119.5(3)
C6 C5 C4 117.5(3)
C14 C5 C4 122.9(3)
C5 C6 C7 120.4(4)
C5 C6 P2 120.6(3)
C7 C6 P2 118.9(3)
C8 C7 C6 120.6(4)
C7 C8 C9 121.3(4)
C8 C9 C10 122.3(4)
C8 C9 C14 119.1(4)
C10 C9 C14 118.5(4)
C11 C10 C9 122.0(4)
C10 C11 C12 119.4(4)
C13 C12 C11 121.0(4)
C12 C13 C14 121.0(4)
C13 C14 C5 123.0(4)
C13 C14 C9 118.0(4)
C5 C14 C9 119.0(4)
C16 C15 C20 118.6(4)
C16 C15 C1 120.5(4)
C20 C15 C1 120.8(4)
C15 C16 C17 120.7(4)
C18 C17 C16 120.8(5)
C17 C18 C19 119.5(4)
C18 C19 C20 120.6(4)
C19 C20 C15 119.8(5)
C24 C23 C28 119.3(4)
C24 C23 P2 121.6(3)
C28 C23 P2 119.1(3)
C23 C24 C25 119.9(4)
C26 C25 C24 120.1(4)
C27 C26 C25 120.5(5)
C26 C27 C28 119.4(5)
C27 C28 C23 120.8(4)
C30 C29 C34 119.6(4)
C30 C29 P2 121.1(3)
C34 C29 P2 119.3(4)
C29 C30 C31 119.5(5)
C32 C31 C30 121.7(5)
C31 C32 C33 119.1(5)
C32 C33 C34 120.4(5)
C29 C34 C33 119.6(5)
C36 C35 C39 107.7(4)
C36 C35 C40 126.0(4)
C39 C35 C40 126.2(4)
C36 C35 Ru2 71.3(2)
C39 C35 Ru2 71.3(2)
C40 C35 Ru2 125.0(3)
C37 C36 C35 108.1(4)
C37 C36 C41 128.1(4)
C35 C36 C41 123.5(4)
C37 C36 Ru2 71.4(2)
C35 C36 Ru2 70.6(2)
C41 C36 Ru2 128.6(3)
C38 C37 C36 108.4(3)
C38 C37 C42 123.3(4)
C36 C37 C42 127.7(4)
C38 C37 Ru2 71.3(2)
C36 C37 Ru2 70.7(2)
C42 C37 Ru2 130.5(3)
C37 C38 C39 107.6(4)
C37 C38 C43 126.0(4)
C39 C38 C43 126.2(4)
C37 C38 Ru2 71.0(2)
C39 C38 Ru2 70.6(2)
C43 C38 Ru2 127.7(3)
C35 C39 C38 108.2(3)
C35 C39 C44 126.2(4)
C38 C39 C44 125.2(4)
C35 C39 Ru2 70.5(2)
C38 C39 Ru2 71.3(2)
C44 C39 Ru2 129.0(3)
Cl3 C45 Cl4 112.7(4)
Cl5 C46 Cl6 111.9(3)

loop_
_geom_bond_atom_site_label_1
_geom_bond_atom_site_label_2
_geom_bond_distance
Pt1 P1 2.2028(10)
Pt1 P2 2.2424(10)
Pt1 Cl2 2.3216(11)
Pt1 Cl1 2.3612(11)
Ru2 C35 2.188(4)
Ru2 C36 2.197(4)
Ru2 C39 2.199(4)
Ru2 C37 2.205(4)
Ru2 C38 2.208(4)
Ru2 C2 2.223(4)
Ru2 C1 2.249(4)
Ru2 C3 2.272(4)
Ru2 P1 2.2968(11)
Ru2 C4 2.314(4)
Cl3 C45 1.763(7)
Cl4 C45 1.763(7)
Cl5 C46 1.729(7)
Cl6 C46 1.754(6)
P1 C4 1.764(4)
P1 C1 1.768(4)
P2 C23 1.815(4)
P2 C29 1.824(4)
P2 C6 1.836(4)
C1 C2 1.419(5)
C1 C15 1.487(5)
C2 C3 1.451(5)
C2 C21 1.505(6)
C3 C4 1.436(5)
C3 C22 1.487(5)
C4 C5 1.498(5)
C5 C6 1.384(5)
C5 C14 1.435(5)
C6 C7 1.414(5)
C7 C8 1.365(6)
C8 C9 1.398(6)
C9 C10 1.423(6)
C9 C14 1.435(5)
C10 C11 1.341(6)
C11 C12 1.416(6)
C12 C13 1.366(6)
C13 C14 1.412(6)
C15 C16 1.390(6)
C15 C20 1.402(6)
C16 C17 1.390(6)
C17 C18 1.372(7)
C18 C19 1.384(7)
C19 C20 1.400(6)
C23 C24 1.380(6)
C23 C28 1.398(6)
C24 C25 1.400(7)
C25 C26 1.386(7)
C26 C27 1.377(7)
C27 C28 1.393(6)
C29 C30 1.376(6)
C29 C34 1.396(6)
C30 C31 1.384(6)
C31 C32 1.369(8)
C32 C33 1.376(8)
C33 C34 1.397(6)
C35 C36 1.430(6)
C35 C39 1.433(6)
C35 C40 1.480(6)
C36 C37 1.430(6)
C36 C41 1.513(6)
C37 C38 1.426(6)
C37 C42 1.498(6)
C38 C39 1.436(6)
C38 C43 1.496(6)
C39 C44 1.494(6)
